data_8101179
loop_
_publ_author_name
'Joannou, John'
'Martin, Lisandra L. '
'Taylor, Max R. '

_publ_section_title
;
Crystal structure of 2-thiophenealdoxime, C~5~H~5~NOS
;
_journal_issue 1
_journal_name_full 'Zeitschrift f\"ur Kristallographie - New Crystal Structures'
_journal_page_first 119
_journal_page_last 120
_journal_volume 215
_journal_year 2000
_chemical_formula_sum 'C5 H5 N O S'
_chemical_formula_weight 127.17
_chemical_name_common 2-thiophenealdoxime
_space_group_crystal_system orthorhombic
_space_group_IT_number 29
_space_group_name_Hall 'P 2c -2ac'
_space_group_name_H-M_alt 'P c a 21'
_cell_angle_alpha 90.00000
_cell_angle_beta 90.00000
_cell_angle_gamma 90.00000
_cell_formula_units_Z 8
_cell_length_a 11.588(1)
_cell_length_b 13.724(1)
_cell_length_c 7.522(1)
_cell_measurement_temperature 293(2)
_cell_volume 1196.3(2)
_diffrn_ambient_temperature 293(2)
_exptl_crystal_density_diffrn 1.412
_refine_ls_R_factor_obs .046
_refine_ls_wR_factor_obs 0.121
_cod_original_sg_symbol_Hall p_2c_-2ac
_cod_original_formula_sum 'C5 H5 N1 O1 S1'
_cod_database_code 8101179

loop_
_space_group_symop_id
_space_group_symop_operation_xyz
1 x,y,z
2 -x,-y,1/2+z
3 1/2-x,y,1/2+z
4 1/2+x,-y,z

loop_
_atom_site_aniso_label
_atom_site_aniso_U_11
_atom_site_aniso_U_22
_atom_site_aniso_U_33
_atom_site_aniso_U_12
_atom_site_aniso_U_13
_atom_site_aniso_U_23
S1a .0456(6) .0506(6) .0532(7) .0034(5) .0054(6) .0005(7)
C2a .035(2) .035(2) .035(2) -.0001(16) -.0001(18) .0004(16)
C3a .046(2) .037(2) .042(3) .0020(19) -.006(2) .0018(19)
C4a .059(3) .038(2) .074(4) -.000(2) -.011(3) .007(2)
C5a .051(3) .050(3) .066(4) .012(2) -.009(3) -.013(2)
C6a .044(2) .042(2) .040(2) .000(2) .003(2) -.0028(19)
N1a .052(2) .0356(18) .051(2) .0067(16) .006(2) -.004(2)
O1a .0538(18) .0354(16) .056(2) -.0022(13) .0024(18) .0100(15)
S1b .0589(7) .0528(7) .0549(8) .0019(5) -.0079(7) .0113(7)
C2b .042(2) .039(2) .035(2) -.001(2) -.0014(19) .0008(18)
C3b .060(3) .035(2) .041(3) -.004(2) .005(2) .004(2)
C4b .093(5) .036(3) .061(3) -.011(3) .023(3) -.007(3)
C5b .076(4) .044(3) .064(3) .016(2) .017(4) .018(3)
C6b .055(3) .041(2) .044(2) -.001(2) -.009(2) .006(2)
N1b .059(3) .038(2) .055(3) .0007(18) -.004(2) .0056(18)
O1b .093(3) .0390(18) .087(3) -.0213(18) -.036(3) .0104(18)

loop_
_atom_site_label
_atom_site_fract_x
_atom_site_fract_y
_atom_site_fract_z
_atom_site_U_iso_or_equiv
_atom_site_thermal_displace_type
_atom_site_occupancy
_atom_site_calc_flag
_atom_site_calc_attached_atom
S1a .53110(10) .51749(9) .400(3) .0498(7) Uani 1 ? ?
C2a .6514(4) .5065(3) .270(3) .035(2) Uani 1 ? ?
C3a .6820(4) .5977(3) .188(3) .041(2) Uani 1 ? ?
C4a .6004(5) .6692(3) .238(3) .057(3) Uani 1 ? ?
C5a .5178(4) .6361(4) .350(3) .056(3) Uani 1 ? ?
C6a .7156(4) .4178(3) .243(3) .042(2) Uani 1 ? ?
N1a .7013(3) .3333(3) .309(3) .046(2) Uani 1 ? ?
O1a .6073(3) .3304(2) .425(3) .0485(18) Uani 1 ? ?
S1b .70789(12) -.04137(10) .811(3) .0555(7) Uani 1 ? ?
C2b .6028(4) -.0202(3) .657(3) .038(2) Uani 1 ? ?
C3b .5418(4) -.1087(3) .612(3) .045(3) Uani 1 ? ?
C4b .5896(6) -.1861(4) .713(3) .063(3) Uani 1 ? ?
C5b .6746(5) -.1613(4) .819(3) .061(3) Uani 1 ? ?
C6b .5796(4) .0737(3) .578(3) .047(3) Uani 1 ? ?
N1b .6237(4) .1565(3) .605(3) .051(2) Uani 1 ? ?
O1b .7047(4) .1516(3) .741(3) .073(3) Uani 1 ? ?
H5a .45792 .67626 .39883 .07000 Uiso 1 ? ?
H4a .60330 .73453 .20002 .07000 Uiso 1 ? ?
H3a .74655 .60816 .11611 .07000 Uiso 1 ? ?
H6a .77880 .42325 .16665 .07000 Uiso 1 ? ?
H5b .71383 -.20645 .89624 .07000 Uiso 1 ? ?
H4b .56215 -.25114 .70751 .07000 Uiso 1 ? ?
H3b .48042 -.11404 .53201 .07000 Uiso 1 ? ?
H6b .52104 .07301 .49264 .07000 Uiso 1 ? ?
H1a .61497 .27717 .50893 .08000 Uiso 1 ? ?
H1b .73829 .21189 .76593 .08000 Uiso 1 ? ?

loop_
_geom_bond_atom_site_label_1
_geom_bond_atom_site_label_2
_geom_bond_distance
_geom_bond_site_symmetry_1
_geom_bond_site_symmetry_2
_geom_bond_publ_flag
S1a C2a 1.71(2) . . ?
S1a C5a 1.679(9) . . ?
C2a C3a 1.440(15) . . ?
C2a C6a 1.442(8) . . ?
C3a C4a 1.413(11) . . ?
C3a H3a .935(14) . . ?
C4a C5a 1.35(2) . . ?
C4a H4a .942(9) . . ?
C5a H5a .960(10) . . ?
C6a N1a 1.272(14) . . ?
C6a H6a .934(15) . . ?
N1a O1a 1.39(2) . . ?
O1a H1a .972(15) . . ?
S1b C2b 1.70(2) . . ?
S1b C5b 1.691(5) . . ?
C2b C3b 1.445(10) . . ?
C2b C6b 1.446(15) . . ?
C3b C4b 1.42(2) . . ?
C3b H3b .933(16) . . ?
C4b C5b 1.31(2) . . ?
C4b H4b .949(5) . . ?
C5b H5b .965(16) . . ?
C6b N1b 1.263(8) . . ?
C6b H6b .932(17) . . ?
N1b O1b 1.39(3) . . ?
O1b H1b .933(6) . . ?

loop_
_cod_related_entry_id
_cod_related_entry_database
_cod_related_entry_code
1 ChemSpider 4522058
